data_7245140
loop_
_publ_author_name
'Wang, Xiu-Li'
'Zhang, Yue'
'Chen, Yong-Zhen'
'Wang, Yue'
'Wang, Xiang'

_publ_section_title
;
 Two polymolybdate-directed Zn(ii) complexes tuned by a new
 bis-pyridine-bis-amide ligand with a diphenylketone spacer for efficient
 ampere sensing and dye adsorption
;
_journal_name_full CrystEngComm
_journal_paper_doi 10.1039/D2CE00697A
_journal_year 2022
_chemical_formula_moiety 'C25 H18 Mo N4 O7 Zn'
_chemical_formula_sum 'C25 H18 Mo N4 O7 Zn'
_chemical_formula_weight 647.74
_space_group_crystal_system monoclinic
_space_group_IT_number 14
_space_group_name_Hall '-P 2ybc'
_space_group_name_H-M_alt 'P 1 21/c 1'
_atom_sites_solution_hydrogens geom
_atom_sites_solution_primary dual
_audit_creation_date 2021-04-26
_audit_creation_method
;
Olex2 1.3-alpha
(compiled 2020.11.12 svn.r5f609507 for OlexSys, GUI svn.r6272)
;
_audit_update_record
;
2021-12-04 deposited with the CCDC.	2022-06-21 downloaded from the CCDC.
;
_cell_angle_alpha 90
_cell_angle_beta 84.2890(10)
_cell_angle_gamma 90
_cell_formula_units_Z 4
_cell_length_a 19.8870(8)
_cell_length_b 11.7908(5)
_cell_length_c 10.2014(4)
_cell_measurement_reflns_used 4371
_cell_measurement_temperature 273.15
_cell_measurement_theta_max 25.127
_cell_measurement_theta_min 1.628
_cell_volume 2380.19(17)
_computing_cell_refinement 'SAINT+ Ver. 2016.5-0 (Bruker-AXS, 2016)'
_computing_data_collection 'APEX3 Ver. 2016.5-0 (Bruker-AXS, 2016)'
_computing_data_reduction 'SAINT+ Ver. 2016.5-0 (Bruker-AXS, 2016)'
_computing_molecular_graphics 'OLEX2 (Dolomanov et al., 2009)'
_computing_publication_material 'OLEX2 (Dolomanov et al., 2009)'
_computing_structure_refinement 'XL (Sheldrick, 2015b)'
_computing_structure_solution 'XT (Sheldrick, 2015a)'
_diffrn_ambient_temperature 273.15
_diffrn_detector 'charge-coupled device (CCD) area detector'
_diffrn_detector_area_resol_mean 7.9
_diffrn_detector_type 'Bruker APEX II'
_diffrn_measured_fraction_theta_full 1.000
_diffrn_measured_fraction_theta_max 0.999
_diffrn_measurement_device 'three-circle diffractometer'
_diffrn_measurement_device_type 'Bruker APEX II Quazar'
_diffrn_measurement_method '0.5\% \w and 0.5\% \f scans'
_diffrn_radiation_collimation 'focusing mirrors'
_diffrn_radiation_detector 'Bruker APEX II'
_diffrn_radiation_monochromator 'mirror optics'
_diffrn_radiation_probe x-ray
_diffrn_radiation_type 'Mo K\a'
_diffrn_radiation_wavelength 0.71073
_diffrn_radiation_xray_symbol K-L~3~
_diffrn_reflns_av_R_equivalents 0.0379
_diffrn_reflns_av_unetI/netI 0.0411
_diffrn_reflns_Laue_measured_fraction_full 1.000
_diffrn_reflns_Laue_measured_fraction_max 0.999
_diffrn_reflns_limit_h_max 26
_diffrn_reflns_limit_h_min -21
_diffrn_reflns_limit_k_max 15
_diffrn_reflns_limit_k_min -14
_diffrn_reflns_limit_l_max 13
_diffrn_reflns_limit_l_min -13
_diffrn_reflns_number 16967
_diffrn_reflns_point_group_measured_fraction_full 1.000
_diffrn_reflns_point_group_measured_fraction_max 0.999
_diffrn_reflns_theta_full 25.242
_diffrn_reflns_theta_max 28.069
_diffrn_reflns_theta_min 1.029
_diffrn_source 'microfocus sealed X-ray tube'
_diffrn_source_current 30.0
_diffrn_source_power 1.2
_diffrn_source_type 'Incoatec I\ms'
_diffrn_source_voltage 40.0
_diffrn_standards_number 0
_exptl_absorpt_coefficient_mu 1.591
_exptl_absorpt_correction_T_max 0.87
_exptl_absorpt_correction_T_min 0.86
_exptl_absorpt_correction_type multi-scan
_exptl_absorpt_process_details
;
SADABS-2016/2 (Krause et al., 2015) was used for absorption correction.
;
_exptl_crystal_colour green
_exptl_crystal_colour_primary green
_exptl_crystal_density_diffrn 1.808
_exptl_crystal_density_method 'not measured'
_exptl_crystal_description block
_exptl_crystal_F_000 1296
_exptl_crystal_size_max 0.24
_exptl_crystal_size_mid 0.22
_exptl_crystal_size_min 0.2
_refine_diff_density_max 0.912
_refine_diff_density_min -0.638
_refine_diff_density_rms 0.180
_refine_ls_extinction_method none
_refine_ls_goodness_of_fit_ref 1.088
_refine_ls_hydrogen_treatment constr
_refine_ls_matrix_type full
_refine_ls_number_parameters 343
_refine_ls_number_reflns 5787
_refine_ls_number_restraints 0
_refine_ls_restrained_S_all 1.088
_refine_ls_R_factor_all 0.0487
_refine_ls_R_factor_gt 0.0318
_refine_ls_shift/su_max 0.001
_refine_ls_shift/su_mean 0.000
_refine_ls_structure_factor_coef Fsqd
_refine_ls_weighting_details 'w=1/[\s^2^(Fo^2^)+(0.0479P)^2^] where P=(Fo^2^+2Fc^2^)/3'
_refine_ls_weighting_scheme calc
_refine_ls_wR_factor_gt 0.0782
_refine_ls_wR_factor_ref 0.0924
_reflns_Friedel_coverage 0.000
_reflns_number_gt 4610
_reflns_number_total 5787
_reflns_threshold_expression 'I > 2\s(I)'
_cod_data_source_file d2ce00697a2.cif
_cod_data_source_block 1
_cod_database_code 7245140
_shelx_shelxl_version_number 2018/3
_shelx_space_group_comment
;
The symmetry employed for this shelxl refinement is uniquely defined
by the following loop, which should always be used as a source of
symmetry information in preference to the above space-group names.
They are only intended as comments.
;
_olex2_refinement_description
;
1. Fixed Uiso
 At 1.2 times of:
  All C(H) groups, All N(H) groups
2.a Aromatic/amide H refined with riding coordinates:
 N2(H2), N3(H3), C1(H1), C20(H20), C22(H22), C24(H24), C25(H25), C13(H13),
 C7(H7), C15(H15), C2(H2A), C17(H17), C9(H9), C19(H19), C5(H5), C21(H21),
 C23(H23), C3(H3A)
;
_olex2_submission_special_instructions 'No special instructions were received'

loop_
_space_group_symop_operation_xyz
'x, y, z'
'-x, y+1/2, -z+1/2'
'-x, -y, -z'
'x, -y-1/2, z-1/2'

loop_
_atom_site_label
_atom_site_type_symbol
_atom_site_fract_x
_atom_site_fract_y
_atom_site_fract_z
_atom_site_U_iso_or_equiv
_atom_site_adp_type
_atom_site_occupancy
_atom_site_site_symmetry_order
_atom_site_calc_flag
_atom_site_refinement_flags_posn
_atom_site_refinement_flags_adp
_atom_site_refinement_flags_occupancy
_atom_site_disorder_assembly
_atom_site_disorder_group
Mo1 Mo 0.93601(2) 0.07075(2) -0.19983(2) 0.01793(8) Uani 1 1 d . . . . .
Zn1 Zn 0.98804(2) 0.31217(3) -0.38884(3) 0.01936(9) Uani 1 1 d . . . . .
O1 O 0.97959(11) 0.15261(18) -0.3274(2) 0.0278(5) Uani 1 1 d . . . . .
O4 O 0.85079(11) 0.0698(2) -0.2189(2) 0.0319(5) Uani 1 1 d . . . . .
O6 O 0.94727(12) 0.1273(2) -0.0445(2) 0.0332(5) Uani 1 1 d . . . . .
O7 O 0.27985(13) 0.2089(2) 0.6461(3) 0.0476(7) Uani 1 1 d . . . . .
O2 O 0.96551(12) -0.06939(18) -0.2093(2) 0.0303(5) Uani 1 1 d . . . . .
O5 O 0.72420(13) 0.3605(3) 0.1207(2) 0.0490(7) Uani 1 1 d . . . . .
N1 N 0.89566(12) 0.3538(2) -0.2665(2) 0.0232(5) Uani 1 1 d . . . . .
N4 N 0.07968(13) 0.2227(2) 0.9867(2) 0.0251(6) Uani 1 1 d . . . . .
N2 N 0.67839(14) 0.4855(2) -0.0143(3) 0.0347(7) Uani 1 1 d . . . . .
H2 H 0.686089 0.518386 -0.089519 0.042 Uiso 1 1 calc R U . . .
O3 O 0.40085(16) 0.7030(3) 0.2188(3) 0.0628(9) Uani 1 1 d . . . . .
N3 N 0.25350(14) 0.3968(2) 0.6546(3) 0.0321(7) Uani 1 1 d . . . . .
H3 H 0.225739 0.444029 0.695065 0.039 Uiso 1 1 calc R U . . .
C1 C 0.84773(16) 0.3850(3) -0.0459(3) 0.0253(7) Uani 1 1 d . . . . .
H1 H 0.853859 0.391596 0.042942 0.030 Uiso 1 1 calc R U . . .
C4 C 0.61791(16) 0.5172(3) 0.0621(3) 0.0290(7) Uani 1 1 d . . . . .
C6 C 0.30072(15) 0.4446(3) 0.5572(3) 0.0265(7) Uani 1 1 d . . . . .
C8 C 0.78320(15) 0.3908(3) -0.0879(3) 0.0249(7) Uani 1 1 d . . . . .
C10 C 0.38945(16) 0.5525(3) 0.3672(3) 0.0297(7) Uani 1 1 d . . . . .
C12 C 0.24581(17) 0.2869(3) 0.6933(3) 0.0306(7) Uani 1 1 d . . . . .
C14 C 0.72526(16) 0.4105(3) 0.0164(3) 0.0291(7) Uani 1 1 d . . . . .
C16 C 0.18937(16) 0.2670(3) 0.8005(3) 0.0244(6) Uani 1 1 d . . . . .
C18 C 0.49480(16) 0.5811(3) 0.1953(3) 0.0299(7) Uani 1 1 d . . . . .
C20 C 0.53417(17) 0.4976(3) 0.2458(3) 0.0359(8) Uani 1 1 d . . . . .
H20 H 0.519240 0.463294 0.325458 0.043 Uiso 1 1 calc R U . . .
C22 C 0.51909(17) 0.6344(3) 0.0781(4) 0.0347(8) Uani 1 1 d . . . . .
H22 H 0.493886 0.691935 0.044248 0.042 Uiso 1 1 calc R U . . .
C24 C 0.57937(17) 0.6033(3) 0.0125(3) 0.0338(8) Uani 1 1 d . . . . .
H24 H 0.594894 0.639598 -0.065654 0.041 Uiso 1 1 calc R U . . .
C25 C 0.59530(17) 0.4644(3) 0.1797(3) 0.0358(8) Uani 1 1 d . . . . .
H25 H 0.620815 0.407456 0.213837 0.043 Uiso 1 1 calc R U . . .
C13 C 0.10945(16) 0.3231(3) 0.9785(3) 0.0270(7) Uani 1 1 d . . . . .
H13 H 0.092668 0.379586 1.036478 0.032 Uiso 1 1 calc R U . . .
C7 C 0.30622(17) 0.5615(3) 0.5557(3) 0.0310(7) Uani 1 1 d . . . . .
H7 H 0.280604 0.604319 0.618939 0.037 Uiso 1 1 calc R U . . .
C15 C 0.83355(16) 0.3541(3) -0.3051(3) 0.0292(7) Uani 1 1 d . . . . .
H15 H 0.828552 0.340217 -0.393370 0.035 Uiso 1 1 calc R U . . .
C2 C 0.33992(18) 0.3804(3) 0.4634(3) 0.0353(8) Uani 1 1 d . . . . .
H2A H 0.336477 0.301768 0.463030 0.042 Uiso 1 1 calc R U . . .
C17 C 0.38429(17) 0.4359(3) 0.3704(3) 0.0352(8) Uani 1 1 d . . . . .
H17 H 0.411093 0.393245 0.308830 0.042 Uiso 1 1 calc R U . . .
C9 C 0.16403(17) 0.3491(3) 0.8889(3) 0.0297(7) Uani 1 1 d . . . . .
H9 H 0.183486 0.420811 0.888056 0.036 Uiso 1 1 calc R U . . .
C19 C 0.34930(17) 0.6149(3) 0.4614(3) 0.0322(8) Uani 1 1 d . . . . .
H19 H 0.351724 0.693678 0.460418 0.039 Uiso 1 1 calc R U . . .
C5 C 0.90180(16) 0.3695(3) -0.1377(3) 0.0252(7) Uani 1 1 d . . . . .
H5 H 0.944912 0.369689 -0.109809 0.030 Uiso 1 1 calc R U . . .
C21 C 0.77599(16) 0.3743(3) -0.2197(3) 0.0303(7) Uani 1 1 d . . . . .
H21 H 0.733551 0.376626 -0.250526 0.036 Uiso 1 1 calc R U . . .
C11 C 0.42761(18) 0.6184(3) 0.2583(4) 0.0371(8) Uani 1 1 d . . . . .
C23 C 0.16027(18) 0.1605(3) 0.8114(4) 0.0364(8) Uani 1 1 d . . . . .
H23 H 0.176695 0.102142 0.755817 0.044 Uiso 1 1 calc R U . . .
C3 C 0.10698(18) 0.1415(3) 0.9049(3) 0.0361(8) Uani 1 1 d . . . . .
H3A H 0.088735 0.068872 0.912233 0.043 Uiso 1 1 calc R U . . .

loop_
_atom_site_aniso_label
_atom_site_aniso_U_11
_atom_site_aniso_U_22
_atom_site_aniso_U_33
_atom_site_aniso_U_23
_atom_site_aniso_U_13
_atom_site_aniso_U_12
Mo1 0.01801(13) 0.01931(13) 0.01543(13) 0.00214(10) 0.00349(9) 0.00057(10)
Zn1 0.02229(18) 0.01771(17) 0.01673(17) 0.00050(13) 0.00483(13) 0.00046(13)
O1 0.0327(12) 0.0206(11) 0.0272(12) 0.0055(9) 0.0110(9) 0.0006(9)
O4 0.0194(11) 0.0409(14) 0.0347(13) 0.0030(11) -0.0001(9) 0.0025(10)
O6 0.0385(14) 0.0400(14) 0.0204(11) -0.0053(11) -0.0004(10) -0.0067(11)
O7 0.0476(16) 0.0313(13) 0.0565(17) 0.0021(13) 0.0311(13) 0.0086(12)
O2 0.0323(12) 0.0252(12) 0.0319(13) 0.0082(10) 0.0046(10) 0.0078(10)
O5 0.0332(14) 0.074(2) 0.0368(15) 0.0157(14) 0.0127(11) 0.0112(13)
N1 0.0243(13) 0.0215(13) 0.0226(13) -0.0007(11) 0.0039(10) 0.0018(10)
N4 0.0300(14) 0.0219(13) 0.0213(13) 0.0015(11) 0.0080(11) -0.0012(11)
N2 0.0294(15) 0.0398(17) 0.0309(15) 0.0056(13) 0.0159(12) 0.0073(13)
O3 0.061(2) 0.0542(18) 0.065(2) 0.0262(16) 0.0355(16) 0.0255(15)
N3 0.0292(15) 0.0275(14) 0.0350(16) 0.0044(12) 0.0194(12) 0.0048(12)
C1 0.0287(16) 0.0263(16) 0.0201(15) -0.0008(13) 0.0017(13) -0.0001(13)
C4 0.0231(16) 0.0339(18) 0.0277(16) -0.0013(14) 0.0096(13) -0.0011(13)
C6 0.0215(15) 0.0326(17) 0.0233(15) 0.0028(13) 0.0086(12) 0.0018(13)
C8 0.0235(16) 0.0232(15) 0.0260(16) -0.0006(13) 0.0069(13) 0.0012(12)
C10 0.0227(16) 0.0345(18) 0.0297(17) 0.0055(15) 0.0085(13) 0.0016(13)
C12 0.0271(17) 0.0282(17) 0.0336(18) 0.0003(15) 0.0113(14) 0.0017(14)
C14 0.0235(16) 0.0336(18) 0.0284(17) -0.0022(14) 0.0067(13) -0.0040(13)
C16 0.0241(16) 0.0250(16) 0.0226(15) 0.0032(13) 0.0061(12) 0.0008(12)
C18 0.0263(16) 0.0289(17) 0.0314(18) 0.0029(14) 0.0117(14) 0.0000(13)
C20 0.0315(19) 0.043(2) 0.0301(18) 0.0093(16) 0.0144(15) -0.0009(15)
C22 0.0305(18) 0.0289(18) 0.041(2) 0.0063(16) 0.0117(15) 0.0032(14)
C24 0.0316(18) 0.0353(19) 0.0311(18) 0.0075(15) 0.0147(14) 0.0010(15)
C25 0.0277(18) 0.041(2) 0.037(2) 0.0097(16) 0.0096(15) 0.0054(15)
C13 0.0294(17) 0.0256(16) 0.0239(16) -0.0056(13) 0.0082(13) -0.0014(13)
C7 0.0307(18) 0.0303(17) 0.0289(17) -0.0005(14) 0.0125(14) 0.0038(14)
C15 0.0275(17) 0.0352(18) 0.0237(16) -0.0058(14) 0.0033(13) 0.0019(14)
C2 0.039(2) 0.0255(17) 0.037(2) -0.0016(15) 0.0178(16) 0.0009(15)
C17 0.0336(19) 0.0362(19) 0.0316(18) -0.0005(15) 0.0169(15) 0.0073(15)
C9 0.0311(17) 0.0245(16) 0.0309(18) -0.0020(14) 0.0103(14) -0.0062(14)
C19 0.0329(18) 0.0249(17) 0.0362(19) 0.0019(15) 0.0102(15) 0.0021(14)
C5 0.0214(15) 0.0276(16) 0.0259(16) -0.0004(13) 0.0010(12) 0.0010(12)
C21 0.0230(16) 0.041(2) 0.0266(17) -0.0043(15) 0.0008(13) 0.0023(14)
C11 0.0327(19) 0.0343(19) 0.040(2) 0.0084(17) 0.0170(16) 0.0044(15)
C23 0.040(2) 0.0250(17) 0.039(2) -0.0056(15) 0.0204(16) 0.0023(15)
C3 0.041(2) 0.0202(16) 0.043(2) -0.0033(15) 0.0162(16) -0.0047(14)

loop_
_atom_type_symbol
_atom_type_description
_atom_type_scat_dispersion_real
_atom_type_scat_dispersion_imag
_atom_type_scat_source
C C 0.0033 0.0016 'International Tables Vol C Tables 4.2.6.8 and 6.1.1.4'
H H 0.0000 0.0000 'International Tables Vol C Tables 4.2.6.8 and 6.1.1.4'
Mo Mo -1.6832 0.6857 'International Tables Vol C Tables 4.2.6.8 and 6.1.1.4'
N N 0.0061 0.0033 'International Tables Vol C Tables 4.2.6.8 and 6.1.1.4'
O O 0.0106 0.0060 'International Tables Vol C Tables 4.2.6.8 and 6.1.1.4'
Zn Zn 0.2839 1.4301 'International Tables Vol C Tables 4.2.6.8 and 6.1.1.4'

loop_
_geom_angle_atom_site_label_1
_geom_angle_atom_site_label_2
_geom_angle_atom_site_label_3
_geom_angle
_geom_angle_site_symmetry_1
_geom_angle_site_symmetry_3
_geom_angle_publ_flag
O4 Mo1 O1 109.53(11) . . ?
O4 Mo1 O6 108.63(11) . . ?
O4 Mo1 O2 108.37(11) . . ?
O6 Mo1 O1 111.01(10) . . ?
O2 Mo1 O1 109.62(10) . . ?
O2 Mo1 O6 109.63(11) . . ?
O1 Zn1 O6 124.38(10) . 4_565 ?
O1 Zn1 O2 122.22(9) . 2_754 ?
O1 Zn1 N1 89.58(9) . . ?
O1 Zn1 N4 92.61(9) . 4_664 ?
O6 Zn1 O2 113.29(10) 4_565 2_754 ?
O6 Zn1 N1 89.36(9) 4_565 . ?
O6 Zn1 N4 89.20(10) 4_565 4_664 ?
O2 Zn1 N1 87.75(10) 2_754 . ?
O2 Zn1 N4 91.27(10) 2_754 4_664 ?
N4 Zn1 N1 177.79(10) 4_664 . ?
Mo1 O1 Zn1 140.06(12) . . ?
Mo1 O6 Zn1 163.33(14) . 4_566 ?
Mo1 O2 Zn1 143.17(14) . 2_744 ?
C15 N1 Zn1 125.9(2) . . ?
C15 N1 C5 117.7(3) . . ?
C5 N1 Zn1 116.0(2) . . ?
C13 N4 Zn1 123.7(2) . 4_467 ?
C13 N4 C3 116.5(3) . . ?
C3 N4 Zn1 119.6(2) . 4_467 ?
C4 N2 H2 116.0 . . ?
C14 N2 H2 116.0 . . ?
C14 N2 C4 128.0(3) . . ?
C6 N3 H3 115.4 . . ?
C12 N3 H3 115.4 . . ?
C12 N3 C6 129.2(3) . . ?
C8 C1 H1 120.6 . . ?
C5 C1 H1 120.6 . . ?
C5 C1 C8 118.8(3) . . ?
C24 C4 N2 117.3(3) . . ?
C25 C4 N2 122.8(3) . . ?
C25 C4 C24 119.8(3) . . ?
C7 C6 N3 116.8(3) . . ?
C7 C6 C2 119.7(3) . . ?
C2 C6 N3 123.5(3) . . ?
C1 C8 C14 117.0(3) . . ?
C21 C8 C1 118.7(3) . . ?
C21 C8 C14 124.3(3) . . ?
C17 C10 C19 118.3(3) . . ?
C17 C10 C11 124.4(3) . . ?
C19 C10 C11 116.7(3) . . ?
O7 C12 N3 124.4(3) . . ?
O7 C12 C16 121.1(3) . . ?
N3 C12 C16 114.5(3) . . ?
O5 C14 N2 124.8(3) . . ?
O5 C14 C8 119.3(3) . . ?
N2 C14 C8 115.9(3) . . ?
C9 C16 C12 124.1(3) . . ?
C23 C16 C12 118.4(3) . . ?
C23 C16 C9 117.4(3) . . ?
C20 C18 C22 118.5(3) . . ?
C20 C18 C11 124.3(3) . . ?
C22 C18 C11 117.2(3) . . ?
C18 C20 H20 119.4 . . ?
C25 C20 C18 121.3(3) . . ?
C25 C20 H20 119.4 . . ?
C18 C22 H22 119.6 . . ?
C24 C22 C18 120.8(3) . . ?
C24 C22 H22 119.6 . . ?
C4 C24 H24 119.8 . . ?
C22 C24 C4 120.3(3) . . ?
C22 C24 H24 119.8 . . ?
C4 C25 C20 119.2(3) . . ?
C4 C25 H25 120.4 . . ?
C20 C25 H25 120.4 . . ?
N4 C13 H13 118.1 . . ?
N4 C13 C9 123.8(3) . . ?
C9 C13 H13 118.1 . . ?
C6 C7 H7 119.8 . . ?
C19 C7 C6 120.5(3) . . ?
C19 C7 H7 119.8 . . ?
N1 C15 H15 118.5 . . ?
N1 C15 C21 123.0(3) . . ?
C21 C15 H15 118.5 . . ?
C6 C2 H2A 120.5 . . ?
C17 C2 C6 119.0(3) . . ?
C17 C2 H2A 120.5 . . ?
C10 C17 C2 121.7(3) . . ?
C10 C17 H17 119.2 . . ?
C2 C17 H17 119.2 . . ?
C16 C9 H9 120.4 . . ?
C13 C9 C16 119.2(3) . . ?
C13 C9 H9 120.4 . . ?
C10 C19 H19 119.5 . . ?
C7 C19 C10 120.9(3) . . ?
C7 C19 H19 119.5 . . ?
N1 C5 C1 123.1(3) . . ?
N1 C5 H5 118.4 . . ?
C1 C5 H5 118.4 . . ?
C8 C21 C15 118.5(3) . . ?
C8 C21 H21 120.8 . . ?
C15 C21 H21 120.8 . . ?
O3 C11 C10 117.7(3) . . ?
O3 C11 C18 120.1(3) . . ?
C18 C11 C10 122.2(3) . . ?
C16 C23 H23 120.2 . . ?
C3 C23 C16 119.5(3) . . ?
C3 C23 H23 120.2 . . ?
N4 C3 C23 123.4(3) . . ?
N4 C3 H3A 118.3 . . ?
C23 C3 H3A 118.3 . . ?

loop_
_geom_bond_atom_site_label_1
_geom_bond_atom_site_label_2
_geom_bond_distance
_geom_bond_site_symmetry_2
_geom_bond_publ_flag
Mo1 O1 1.775(2) . ?
Mo1 O4 1.725(2) . ?
Mo1 O6 1.754(2) . ?
Mo1 O2 1.753(2) . ?
Zn1 O1 1.985(2) . ?
Zn1 O6 1.986(2) 4_565 ?
Zn1 O2 1.998(2) 2_754 ?
Zn1 N1 2.172(2) . ?
Zn1 N4 2.154(2) 4_664 ?
O7 C12 1.212(4) . ?
O5 C14 1.215(4) . ?
N1 C15 1.333(4) . ?
N1 C5 1.344(4) . ?
N4 C13 1.323(4) . ?
N4 C3 1.348(4) . ?
N2 H2 0.8600 . ?
N2 C4 1.416(4) . ?
N2 C14 1.345(4) . ?
O3 C11 1.218(4) . ?
N3 H3 0.8600 . ?
N3 C6 1.415(4) . ?
N3 C12 1.359(4) . ?
C1 H1 0.9300 . ?
C1 C8 1.394(4) . ?
C1 C5 1.366(4) . ?
C4 C24 1.397(5) . ?
C4 C25 1.386(4) . ?
C6 C7 1.383(4) . ?
C6 C2 1.395(4) . ?
C8 C14 1.507(4) . ?
C8 C21 1.380(4) . ?
C10 C17 1.378(5) . ?
C10 C19 1.396(4) . ?
C10 C11 1.499(4) . ?
C12 C16 1.505(4) . ?
C16 C9 1.383(4) . ?
C16 C23 1.382(5) . ?
C18 C20 1.388(5) . ?
C18 C22 1.394(4) . ?
C18 C11 1.490(4) . ?
C20 H20 0.9300 . ?
C20 C25 1.387(4) . ?
C22 H22 0.9300 . ?
C22 C24 1.364(4) . ?
C24 H24 0.9300 . ?
C25 H25 0.9300 . ?
C13 H13 0.9300 . ?
C13 C9 1.382(4) . ?
C7 H7 0.9300 . ?
C7 C19 1.375(4) . ?
C15 H15 0.9300 . ?
C15 C21 1.389(4) . ?
C2 H2A 0.9300 . ?
C2 C17 1.393(4) . ?
C17 H17 0.9300 . ?
C9 H9 0.9300 . ?
C19 H19 0.9300 . ?
C5 H5 0.9300 . ?
C21 H21 0.9300 . ?
C23 H23 0.9300 . ?
C23 C3 1.372(4) . ?
C3 H3A 0.9300 . ?

loop_
_geom_torsion_atom_site_label_1
_geom_torsion_atom_site_label_2
_geom_torsion_atom_site_label_3
_geom_torsion_atom_site_label_4
_geom_torsion
_geom_torsion_site_symmetry_1
_geom_torsion_site_symmetry_2
_geom_torsion_site_symmetry_3
_geom_torsion_site_symmetry_4
_geom_torsion_publ_flag
Zn1 N1 C15 C21 175.6(2) . . . . ?
Zn1 N1 C5 C1 -173.3(2) . . . . ?
Zn1 N4 C13 C9 -172.9(3) 4_467 . . . ?
Zn1 N4 C3 C23 171.9(3) 4_467 . . . ?
O1 Mo1 O6 Zn1 -53.0(5) . . . 4_566 ?
O1 Mo1 O2 Zn1 117.7(2) . . . 2_744 ?
O4 Mo1 O1 Zn1 67.4(2) . . . . ?
O4 Mo1 O6 Zn1 -173.5(5) . . . 4_566 ?
O4 Mo1 O2 Zn1 -122.8(2) . . . 2_744 ?
O6 Mo1 O1 Zn1 -52.6(2) . . . . ?
O6 Mo1 O2 Zn1 -4.4(3) . . . 2_744 ?
O7 C12 C16 C9 157.0(4) . . . . ?
O7 C12 C16 C23 -23.6(5) . . . . ?
O2 Mo1 O1 Zn1 -173.83(19) . . . . ?
O2 Mo1 O6 Zn1 68.3(5) . . . 4_566 ?
N1 C15 C21 C8 -2.3(5) . . . . ?
N4 C13 C9 C16 0.8(5) . . . . ?
N2 C4 C24 C22 177.1(3) . . . . ?
N2 C4 C25 C20 -177.5(3) . . . . ?
N3 C6 C7 C19 -177.8(3) . . . . ?
N3 C6 C2 C17 179.1(3) . . . . ?
N3 C12 C16 C9 -24.2(5) . . . . ?
N3 C12 C16 C23 155.2(3) . . . . ?
C1 C8 C14 O5 -41.9(5) . . . . ?
C1 C8 C14 N2 137.0(3) . . . . ?
C1 C8 C21 C15 -0.9(5) . . . . ?
C4 N2 C14 O5 -3.7(6) . . . . ?
C4 N2 C14 C8 177.5(3) . . . . ?
C6 N3 C12 O7 -0.9(6) . . . . ?
C6 N3 C12 C16 -179.7(3) . . . . ?
C6 C7 C19 C10 -1.5(5) . . . . ?
C6 C2 C17 C10 -1.2(6) . . . . ?
C8 C1 C5 N1 -3.4(5) . . . . ?
C12 N3 C6 C7 -167.5(4) . . . . ?
C12 N3 C6 C2 13.8(6) . . . . ?
C12 C16 C9 C13 176.3(3) . . . . ?
C12 C16 C23 C3 -177.4(3) . . . . ?
C14 N2 C4 C24 175.7(3) . . . . ?
C14 N2 C4 C25 -6.1(6) . . . . ?
C14 C8 C21 C15 -178.3(3) . . . . ?
C16 C23 C3 N4 1.5(6) . . . . ?
C18 C20 C25 C4 1.1(6) . . . . ?
C18 C22 C24 C4 -0.1(6) . . . . ?
C20 C18 C22 C24 1.7(5) . . . . ?
C20 C18 C11 O3 169.2(4) . . . . ?
C20 C18 C11 C10 -13.3(6) . . . . ?
C22 C18 C20 C25 -2.2(5) . . . . ?
C22 C18 C11 O3 -10.7(6) . . . . ?
C22 C18 C11 C10 166.8(3) . . . . ?
C24 C4 C25 C20 0.6(5) . . . . ?
C25 C4 C24 C22 -1.1(6) . . . . ?
C13 N4 C3 C23 -3.8(5) . . . . ?
C7 C6 C2 C17 0.4(5) . . . . ?
C15 N1 C5 C1 0.2(5) . . . . ?
C2 C6 C7 C19 0.9(5) . . . . ?
C17 C10 C19 C7 0.6(5) . . . . ?
C17 C10 C11 O3 136.3(4) . . . . ?
C17 C10 C11 C18 -41.3(6) . . . . ?
C9 C16 C23 C3 2.0(5) . . . . ?
C19 C10 C17 C2 0.7(6) . . . . ?
C19 C10 C11 O3 -34.6(5) . . . . ?
C19 C10 C11 C18 147.8(4) . . . . ?
C5 N1 C15 C21 2.7(5) . . . . ?
C5 C1 C8 C14 -178.8(3) . . . . ?
C5 C1 C8 C21 3.6(5) . . . . ?
C21 C8 C14 O5 135.6(4) . . . . ?
C21 C8 C14 N2 -45.5(5) . . . . ?
C11 C10 C17 C2 -170.0(3) . . . . ?
C11 C10 C19 C7 172.1(3) . . . . ?
C11 C18 C20 C25 177.9(4) . . . . ?
C11 C18 C22 C24 -178.4(4) . . . . ?
C23 C16 C9 C13 -3.1(5) . . . . ?
C3 N4 C13 C9 2.6(5) . . . . ?
